data_7061683
loop_
_publ_author_name
'Sulaiman, Adam A. A.'
'Ahmad, Saeed'
'Mujahid Hashimi, Saeed'
'Alqosaibi, Amany I.'
'Peedikakkal, Abdul Malik Puthan'
'Alhoshani, Ali'
'Alsaleh, Nasser B.'
'Isab, Anvarhusein A.'

_publ_section_title
;
 Novel dinuclear gold(i) complexes containing
 bis(diphenylphosphano)alkanes and
 (biphenyl-2-yl)(di-tert-butyl)phosphane: synthesis, structural
 characterization and anticancer activity
;
_journal_issue 35
_journal_name_full 'New Journal of Chemistry'
_journal_page_first 16821
_journal_page_last 16831
_journal_paper_doi 10.1039/D2NJ01680J
_journal_volume 46
_journal_year 2022
_chemical_formula_sum 'C67 H Au2 F12 P6'
_chemical_formula_weight 1613.43
_space_group_crystal_system monoclinic
_space_group_IT_number 15
_space_group_name_Hall '-C 2yc'
_space_group_name_H-M_alt 'C 1 2/c 1'
_atom_sites_solution_hydrogens geom
_audit_creation_method SHELXL-2016/6
_audit_update_record
;
2022-03-28 deposited with the CCDC.	2022-08-01 downloaded from the CCDC.
;
_cell_angle_alpha 90
_cell_angle_beta 117.195(2)
_cell_angle_gamma 90
_cell_formula_units_Z 4
_cell_length_a 24.3842(11)
_cell_length_b 11.8498(5)
_cell_length_c 26.2952(16)
_cell_measurement_temperature 296(2)
_cell_volume 6758.0(6)
_computing_structure_refinement 'SHELXL-2016/6 (Sheldrick, 2016)'
_computing_structure_solution 'SHELXT 2014/5 (Sheldrick, 2014)'
_diffrn_ambient_temperature 296(2)
_diffrn_measured_fraction_theta_full 0.990
_diffrn_measured_fraction_theta_max 0.971
_diffrn_radiation_type MoK\a
_diffrn_radiation_wavelength 0.71073
_diffrn_reflns_av_R_equivalents 0.0691
_diffrn_reflns_av_unetI/netI 0.0884
_diffrn_reflns_Laue_measured_fraction_full 0.990
_diffrn_reflns_Laue_measured_fraction_max 0.971
_diffrn_reflns_limit_h_max 30
_diffrn_reflns_limit_h_min -36
_diffrn_reflns_limit_k_max 17
_diffrn_reflns_limit_k_min -17
_diffrn_reflns_limit_l_max 39
_diffrn_reflns_limit_l_min -35
_diffrn_reflns_number 31109
_diffrn_reflns_point_group_measured_fraction_full 0.990
_diffrn_reflns_point_group_measured_fraction_max 0.971
_diffrn_reflns_theta_full 25.242
_diffrn_reflns_theta_max 32.103
_diffrn_reflns_theta_min 2.892
_exptl_absorpt_coefficient_mu 4.549
_exptl_crystal_density_diffrn 1.586
_exptl_crystal_F_000 3036
_refine_diff_density_max 1.562
_refine_diff_density_min -1.577
_refine_diff_density_rms 0.145
_refine_ls_extinction_coef 0.00017(4)
_refine_ls_extinction_expression Fc^*^=kFc[1+0.001xFc^2^\l^3^/sin(2\q)]^-1/4^
_refine_ls_extinction_method 'SHELXL-2016/6 (Sheldrick 2016)'
_refine_ls_goodness_of_fit_ref 1.023
_refine_ls_hydrogen_treatment constr
_refine_ls_matrix_type full
_refine_ls_number_parameters 400
_refine_ls_number_reflns 11489
_refine_ls_number_restraints 0
_refine_ls_restrained_S_all 1.023
_refine_ls_R_factor_all 0.0906
_refine_ls_R_factor_gt 0.0492
_refine_ls_shift/su_max 0.009
_refine_ls_shift/su_mean 0.000
_refine_ls_structure_factor_coef Fsqd
_refine_ls_weighting_details 'w=1/[\s^2^(Fo^2^)+(0.0385P)^2^+15.3225P] where P=(Fo^2^+2Fc^2^)/3'
_refine_ls_weighting_scheme calc
_refine_ls_wR_factor_gt 0.1035
_refine_ls_wR_factor_ref 0.1179
_reflns_Friedel_coverage 0.000
_reflns_number_gt 7876
_reflns_number_total 11489
_reflns_threshold_expression 'I > 2\s(I)'
_cod_data_source_file d2nj01680j2.cif
_cod_data_source_block AD2
_cod_depositor_comments 'Adding full bibliography for 7061681--7061683.cif.'
_cod_original_sg_symbol_H-M 'C 2/c'
_cod_database_code 7061683
_shelx_shelxl_version_number 2016/6
_shelx_space_group_comment
;
The symmetry employed for this shelxl refinement is uniquely defined
by the following loop, which should always be used as a source of
symmetry information in preference to the above space-group names.
They are only intended as comments.
;

loop_
_space_group_symop_operation_xyz
'x, y, z'
'-x, y, -z+1/2'
'x+1/2, y+1/2, z'
'-x+1/2, y+1/2, -z+1/2'
'-x, -y, -z'
'x, -y, z-1/2'
'-x+1/2, -y+1/2, -z'
'x+1/2, -y+1/2, z-1/2'

loop_
_atom_site_label
_atom_site_type_symbol
_atom_site_fract_x
_atom_site_fract_y
_atom_site_fract_z
_atom_site_U_iso_or_equiv
_atom_site_adp_type
_atom_site_occupancy
_atom_site_site_symmetry_order
_atom_site_calc_flag
_atom_site_refinement_flags_posn
_atom_site_refinement_flags_adp
_atom_site_refinement_flags_occupancy
_atom_site_disorder_assembly
_atom_site_disorder_group
Au1 Au 0.64860(2) 0.15428(2) 0.32142(2) 0.03134(7) Uani 1 1 d . . . . .
P2 P 0.61593(5) 0.29472(9) 0.25308(5) 0.0259(2) Uani 1 1 d . . . . .
P1 P 0.67805(5) 0.00152(9) 0.38442(5) 0.0276(2) Uani 1 1 d . . . . .
P3 P 0.54540(9) 0.69581(14) 0.11035(8) 0.0594(4) Uani 1 1 d . . . . .
C1 C 0.500000 0.3034(5) 0.250000 0.0306(13) Uani 1 2 d S T P . .
H1A H 0.483972 0.255303 0.216441 0.037 Uiso 0.5 1 calc R U P . .
H1B H 0.516028 0.255305 0.283559 0.037 Uiso 0.5 1 calc R U P . .
C21 C 0.6452(2) 0.2418(3) 0.43363(19) 0.0296(9) Uani 1 1 d . . . . .
C9 C 0.67727(19) 0.3948(4) 0.26718(19) 0.0286(9) Uani 1 1 d . . . . .
C3 C 0.5880(2) 0.2451(4) 0.1801(2) 0.0319(9) Uani 1 1 d . . . . .
C26 C 0.6958(2) 0.2881(4) 0.4298(2) 0.0371(11) Uani 1 1 d . . . . .
H26 H 0.731245 0.245213 0.439911 0.045 Uiso 1 1 calc R U . . .
C20 C 0.6490(2) 0.1309(4) 0.4613(2) 0.0310(9) Uani 1 1 d . . . . .
C10 C 0.7375(2) 0.3556(5) 0.2914(2) 0.0414(12) Uani 1 1 d . . . . .
H10 H 0.745339 0.278884 0.298443 0.050 Uiso 1 1 calc R U . . .
C28 C 0.6202(3) -0.1116(4) 0.3431(2) 0.0470(13) Uani 1 1 d . . . . .
C15 C 0.6681(2) 0.0269(4) 0.4479(2) 0.0310(9) Uani 1 1 d . . . . .
C14 C 0.6667(2) 0.5092(4) 0.2577(2) 0.0437(12) Uani 1 1 d . . . . .
H14 H 0.626541 0.536666 0.241044 0.052 Uiso 1 1 calc R U . . .
C4 C 0.5687(3) 0.1343(4) 0.1657(2) 0.0423(12) Uani 1 1 d . . . . .
H4 H 0.571516 0.084026 0.193971 0.051 Uiso 1 1 calc R U . . .
C22 C 0.5930(2) 0.3077(4) 0.4173(2) 0.0435(12) Uani 1 1 d . . . . .
H22 H 0.558246 0.277750 0.418388 0.052 Uiso 1 1 calc R U . . .
C25 C 0.6933(3) 0.3985(4) 0.4109(2) 0.0478(13) Uani 1 1 d . . . . .
H25 H 0.726934 0.428744 0.407926 0.057 Uiso 1 1 calc R U . . .
C23 C 0.5920(3) 0.4180(5) 0.3995(3) 0.0562(16) Uani 1 1 d . . . . .
H23 H 0.556916 0.462025 0.389205 0.067 Uiso 1 1 calc R U . . .
C24 C 0.6423(3) 0.4624(4) 0.3969(3) 0.0587(17) Uani 1 1 d . . . . .
H24 H 0.641636 0.536849 0.385424 0.070 Uiso 1 1 calc R U . . .
C8 C 0.5830(2) 0.3194(5) 0.1374(2) 0.0425(12) Uani 1 1 d . . . . .
H8 H 0.595247 0.394163 0.146396 0.051 Uiso 1 1 calc R U . . .
C19 C 0.6327(3) 0.1323(4) 0.5060(2) 0.0413(12) Uani 1 1 d . . . . .
H19 H 0.619030 0.199629 0.514501 0.050 Uiso 1 1 calc R U . . .
C16 C 0.6725(3) -0.0664(4) 0.4829(2) 0.0440(12) Uani 1 1 d . . . . .
H16 H 0.687155 -0.134377 0.476187 0.053 Uiso 1 1 calc R U . . .
C11 C 0.7862(2) 0.4299(6) 0.3052(3) 0.0584(17) Uani 1 1 d . . . . .
H11 H 0.826405 0.403069 0.320323 0.070 Uiso 1 1 calc R U . . .
C7 C 0.5595(3) 0.2824(6) 0.0811(3) 0.0561(15) Uani 1 1 d . . . . .
H7 H 0.556139 0.332184 0.052410 0.067 Uiso 1 1 calc R U . . .
C33 C 0.7994(3) 0.0673(5) 0.4338(3) 0.0619(17) Uani 1 1 d . . . . .
H33A H 0.841851 0.051695 0.444158 0.093 Uiso 1 1 calc R U . . .
H33B H 0.795623 0.088921 0.467217 0.093 Uiso 1 1 calc R U . . .
H33C H 0.785056 0.127687 0.406408 0.093 Uiso 1 1 calc R U . . .
C12 C 0.7743(3) 0.5442(6) 0.2963(3) 0.0639(18) Uani 1 1 d . . . . .
H12 H 0.806955 0.594476 0.306577 0.077 Uiso 1 1 calc R U . . .
C30 C 0.6157(4) -0.1214(5) 0.2830(3) 0.071(2) Uani 1 1 d . . . . .
H30A H 0.585635 -0.177584 0.261476 0.107 Uiso 1 1 calc R U . . .
H30B H 0.655134 -0.142836 0.286122 0.107 Uiso 1 1 calc R U . . .
H30C H 0.603642 -0.050000 0.263810 0.107 Uiso 1 1 calc R U . . .
C5 C 0.5453(3) 0.0981(5) 0.1094(3) 0.0526(15) Uani 1 1 d . . . . .
H5 H 0.532197 0.023891 0.099887 0.063 Uiso 1 1 calc R U . . .
C18 C 0.6361(3) 0.0389(5) 0.5374(3) 0.0527(14) Uani 1 1 d . . . . .
H18 H 0.624748 0.042979 0.566648 0.063 Uiso 1 1 calc R U . . .
C6 C 0.5414(3) 0.1718(6) 0.0680(3) 0.0562(16) Uani 1 1 d . . . . .
H6 H 0.526407 0.146827 0.030491 0.067 Uiso 1 1 calc R U . . .
C31 C 0.7678(3) -0.0767(8) 0.3559(3) 0.085(2) Uani 1 1 d . . . . .
H31A H 0.751220 -0.020128 0.326549 0.127 Uiso 1 1 calc R U . . .
H31B H 0.746103 -0.146404 0.341651 0.127 Uiso 1 1 calc R U . . .
H31C H 0.810755 -0.087484 0.366670 0.127 Uiso 1 1 calc R U . . .
C34 C 0.7855(3) -0.1316(6) 0.4536(3) 0.075(2) Uani 1 1 d . . . . .
H34A H 0.762286 -0.199752 0.438854 0.112 Uiso 1 1 calc R U . . .
H34B H 0.781711 -0.107440 0.486673 0.112 Uiso 1 1 calc R U . . .
H34C H 0.828122 -0.145497 0.463977 0.112 Uiso 1 1 calc R U . . .
C29 C 0.5586(3) -0.0677(6) 0.3370(3) 0.075(2) Uani 1 1 d . . . . .
H29A H 0.525988 -0.116950 0.312300 0.113 Uiso 1 1 calc R U . . .
H29B H 0.551351 0.006855 0.321051 0.113 Uiso 1 1 calc R U . . .
H29C H 0.559609 -0.065570 0.373975 0.113 Uiso 1 1 calc R U . . .
C2 C 0.55200(19) 0.3765(4) 0.2509(2) 0.0281(9) Uani 1 1 d . . . . .
H2A H 0.567069 0.425646 0.283993 0.034 Uiso 1 1 calc R U . . .
H2B H 0.535689 0.423828 0.217018 0.034 Uiso 1 1 calc R U . . .
C32 C 0.7605(2) -0.0389(4) 0.4074(2) 0.0401(11) Uani 1 1 d . . . . .
C17 C 0.6563(3) -0.0612(5) 0.5259(3) 0.0581(16) Uani 1 1 d . . . . .
H17 H 0.658903 -0.125204 0.547431 0.070 Uiso 1 1 calc R U . . .
C13 C 0.7160(3) 0.5836(5) 0.2729(3) 0.0621(17) Uani 1 1 d . . . . .
H13 H 0.708664 0.660631 0.266913 0.074 Uiso 1 1 calc R U . . .
C27 C 0.6323(4) -0.2303(5) 0.3696(3) 0.085(3) Uani 1 1 d . . . . .
H27A H 0.626252 -0.229794 0.403226 0.127 Uiso 1 1 calc R U . . .
H27B H 0.673955 -0.252211 0.379806 0.127 Uiso 1 1 calc R U . . .
H27C H 0.604310 -0.283025 0.342435 0.127 Uiso 1 1 calc R U . . .
F4 F 0.4768(3) 0.7129(9) 0.0740(3) 0.182(3) Uani 1 1 d . . . . .
F1 F 0.6153(3) 0.6798(8) 0.1461(4) 0.201(4) Uani 1 1 d . . . . .
F5 F 0.5599(4) 0.7445(10) 0.0659(4) 0.240(6) Uani 1 1 d . . . . .
F2 F 0.5293(4) 0.6448(9) 0.1559(4) 0.213(5) Uani 1 1 d . . . . .
F3 F 0.5420(6) 0.5826(7) 0.0902(7) 0.289(7) Uani 1 1 d . . . . .
F6 F 0.5536(5) 0.8019(7) 0.1401(5) 0.242(6) Uani 1 1 d . . . . .

loop_
_atom_site_aniso_label
_atom_site_aniso_U_11
_atom_site_aniso_U_22
_atom_site_aniso_U_33
_atom_site_aniso_U_23
_atom_site_aniso_U_13
_atom_site_aniso_U_12
Au1 0.03309(11) 0.03106(10) 0.03113(10) 0.00879(7) 0.01575(8) 0.00447(7)
P2 0.0226(5) 0.0297(5) 0.0275(6) 0.0078(4) 0.0133(4) 0.0022(4)
P1 0.0352(6) 0.0227(5) 0.0282(6) 0.0055(4) 0.0174(5) 0.0057(4)
P3 0.0722(11) 0.0504(8) 0.0604(11) 0.0107(8) 0.0344(9) 0.0056(8)
C1 0.024(3) 0.034(3) 0.039(4) 0.000 0.019(3) 0.000
C21 0.035(2) 0.028(2) 0.026(2) -0.0005(16) 0.0137(19) 0.0008(17)
C9 0.027(2) 0.035(2) 0.029(2) 0.0055(17) 0.0173(18) -0.0016(18)
C3 0.023(2) 0.044(2) 0.031(2) 0.0052(19) 0.0142(18) 0.0046(18)
C26 0.044(3) 0.034(2) 0.030(2) 0.0040(19) 0.015(2) -0.001(2)
C20 0.031(2) 0.033(2) 0.032(2) 0.0022(17) 0.018(2) -0.0001(17)
C10 0.031(2) 0.059(3) 0.037(3) 0.009(2) 0.018(2) 0.003(2)
C28 0.049(3) 0.030(2) 0.049(3) 0.005(2) 0.011(3) -0.001(2)
C15 0.035(2) 0.031(2) 0.033(2) 0.0047(18) 0.020(2) 0.0039(18)
C14 0.034(3) 0.042(3) 0.057(3) 0.007(2) 0.023(2) -0.003(2)
C4 0.048(3) 0.038(3) 0.042(3) 0.001(2) 0.022(3) 0.004(2)
C22 0.038(3) 0.043(3) 0.045(3) 0.001(2) 0.015(2) 0.009(2)
C25 0.063(4) 0.038(3) 0.038(3) -0.001(2) 0.019(3) -0.015(3)
C23 0.064(4) 0.043(3) 0.044(3) -0.003(2) 0.009(3) 0.023(3)
C24 0.089(5) 0.026(2) 0.048(3) 0.004(2) 0.019(3) 0.003(3)
C8 0.041(3) 0.051(3) 0.039(3) 0.008(2) 0.021(2) -0.001(2)
C19 0.049(3) 0.043(3) 0.043(3) -0.002(2) 0.030(3) 0.001(2)
C16 0.067(4) 0.030(2) 0.046(3) 0.010(2) 0.036(3) 0.005(2)
C11 0.026(3) 0.104(5) 0.046(3) 0.002(3) 0.017(2) -0.009(3)
C7 0.048(3) 0.085(4) 0.039(3) 0.006(3) 0.022(3) -0.008(3)
C33 0.040(3) 0.074(4) 0.070(5) -0.004(3) 0.024(3) 0.002(3)
C12 0.053(4) 0.078(4) 0.066(4) -0.014(3) 0.032(3) -0.036(3)
C30 0.089(5) 0.053(3) 0.049(4) -0.017(3) 0.013(4) -0.002(3)
C5 0.047(3) 0.051(3) 0.054(4) -0.016(3) 0.018(3) 0.004(3)
C18 0.065(4) 0.062(3) 0.050(3) 0.008(3) 0.043(3) 0.000(3)
C6 0.044(3) 0.088(5) 0.038(3) -0.013(3) 0.020(3) 0.004(3)
C31 0.061(4) 0.133(7) 0.075(5) -0.025(5) 0.043(4) 0.017(4)
C34 0.059(4) 0.070(4) 0.082(5) 0.032(4) 0.021(4) 0.032(3)
C29 0.044(3) 0.078(5) 0.091(6) -0.017(4) 0.021(4) -0.017(3)
C2 0.022(2) 0.031(2) 0.033(2) 0.0034(17) 0.0140(18) 0.0006(16)
C32 0.042(3) 0.044(3) 0.041(3) 0.003(2) 0.024(2) 0.014(2)
C17 0.083(5) 0.052(3) 0.058(4) 0.019(3) 0.049(4) 0.000(3)
C13 0.061(4) 0.053(3) 0.079(5) 0.000(3) 0.037(4) -0.021(3)
C27 0.113(6) 0.036(3) 0.072(5) 0.010(3) 0.014(4) -0.019(4)
F4 0.078(4) 0.314(10) 0.129(6) 0.059(6) 0.027(4) 0.038(5)
F1 0.088(5) 0.288(10) 0.193(9) 0.071(7) 0.034(5) 0.043(5)
F5 0.168(7) 0.403(15) 0.191(8) 0.183(10) 0.118(7) 0.043(8)
F2 0.156(7) 0.332(13) 0.152(8) 0.106(8) 0.073(6) -0.011(7)
F3 0.338(16) 0.115(6) 0.49(2) -0.136(9) 0.252(15) -0.040(7)
F6 0.250(12) 0.163(7) 0.370(16) -0.144(9) 0.191(11) -0.057(7)

loop_
_atom_type_symbol
_atom_type_description
_atom_type_scat_dispersion_real
_atom_type_scat_dispersion_imag
_atom_type_scat_source
C C 0.0033 0.0016 'International Tables Vol C Tables 4.2.6.8 and 6.1.1.4'
H H 0.0000 0.0000 'International Tables Vol C Tables 4.2.6.8 and 6.1.1.4'
F F 0.0171 0.0103 'International Tables Vol C Tables 4.2.6.8 and 6.1.1.4'
P P 0.1023 0.0942 'International Tables Vol C Tables 4.2.6.8 and 6.1.1.4'
Au Au -2.0133 8.8022 'International Tables Vol C Tables 4.2.6.8 and 6.1.1.4'

loop_
_geom_angle_atom_site_label_1
_geom_angle_atom_site_label_2
_geom_angle_atom_site_label_3
_geom_angle
_geom_angle_site_symmetry_1
_geom_angle_site_symmetry_3
_geom_angle_publ_flag
P2 Au1 P1 175.29(4) . . ?
C9 P2 C2 105.9(2) . . ?
C9 P2 C3 107.7(2) . . ?
C2 P2 C3 103.7(2) . . ?
C9 P2 Au1 110.75(14) . . ?
C2 P2 Au1 113.35(15) . . ?
C3 P2 Au1 114.74(16) . . ?
C15 P1 C32 108.6(2) . . ?
C15 P1 C28 105.5(2) . . ?
C32 P1 C28 114.4(2) . . ?
C15 P1 Au1 113.34(14) . . ?
C32 P1 Au1 111.29(17) . . ?
C28 P1 Au1 103.62(17) . . ?
F3 P3 F6 170.5(9) . . ?
F3 P3 F5 93.8(8) . . ?
F6 P3 F5 93.6(7) . . ?
F3 P3 F4 91.8(7) . . ?
F6 P3 F4 93.7(6) . . ?
F5 P3 F4 92.4(5) . . ?
F3 P3 F1 88.3(6) . . ?
F6 P3 F1 86.3(6) . . ?
F5 P3 F1 86.2(5) . . ?
F4 P3 F1 178.6(5) . . ?
F3 P3 F2 85.9(7) . . ?
F6 P3 F2 86.7(6) . . ?
F5 P3 F2 179.1(6) . . ?
F4 P3 F2 86.8(5) . . ?
F1 P3 F2 94.6(5) . . ?
C2 C1 C2 110.9(5) 2_655 . ?
C2 C1 H1A 109.5 2_655 . ?
C2 C1 H1A 109.5 . . ?
C2 C1 H1B 109.5 2_655 . ?
C2 C1 H1B 109.5 . . ?
H1A C1 H1B 108.0 . . ?
C22 C21 C26 118.3(4) . . ?
C22 C21 C20 119.6(4) . . ?
C26 C21 C20 121.6(4) . . ?
C14 C9 C10 118.9(4) . . ?
C14 C9 P2 122.5(3) . . ?
C10 C9 P2 118.5(4) . . ?
C4 C3 C8 119.1(5) . . ?
C4 C3 P2 120.7(4) . . ?
C8 C3 P2 120.1(4) . . ?
C25 C26 C21 120.0(5) . . ?
C25 C26 H26 120.0 . . ?
C21 C26 H26 120.0 . . ?
C19 C20 C15 118.0(4) . . ?
C19 C20 C21 114.9(4) . . ?
C15 C20 C21 127.1(4) . . ?
C11 C10 C9 120.5(5) . . ?
C11 C10 H10 119.7 . . ?
C9 C10 H10 119.7 . . ?
C29 C28 C27 109.5(6) . . ?
C29 C28 C30 108.3(5) . . ?
C27 C28 C30 107.8(5) . . ?
C29 C28 P1 105.0(4) . . ?
C27 C28 P1 116.7(4) . . ?
C30 C28 P1 109.2(4) . . ?
C16 C15 C20 117.2(4) . . ?
C16 C15 P1 117.7(3) . . ?
C20 C15 P1 124.6(3) . . ?
C9 C14 C13 120.2(5) . . ?
C9 C14 H14 119.9 . . ?
C13 C14 H14 119.9 . . ?
C3 C4 C5 120.4(5) . . ?
C3 C4 H4 119.8 . . ?
C5 C4 H4 119.8 . . ?
C23 C22 C21 120.5(5) . . ?
C23 C22 H22 119.7 . . ?
C21 C22 H22 119.7 . . ?
C24 C25 C26 120.5(6) . . ?
C24 C25 H25 119.7 . . ?
C26 C25 H25 119.7 . . ?
C24 C23 C22 120.2(5) . . ?
C24 C23 H23 119.9 . . ?
C22 C23 H23 119.9 . . ?
C25 C24 C23 120.4(5) . . ?
C25 C24 H24 119.8 . . ?
C23 C24 H24 119.8 . . ?
C3 C8 C7 120.1(5) . . ?
C3 C8 H8 119.9 . . ?
C7 C8 H8 119.9 . . ?
C18 C19 C20 122.4(5) . . ?
C18 C19 H19 118.8 . . ?
C20 C19 H19 118.8 . . ?
C17 C16 C15 122.8(5) . . ?
C17 C16 H16 118.6 . . ?
C15 C16 H16 118.6 . . ?
C12 C11 C10 119.4(5) . . ?
C12 C11 H11 120.3 . . ?
C10 C11 H11 120.3 . . ?
C6 C7 C8 119.6(6) . . ?
C6 C7 H7 120.2 . . ?
C8 C7 H7 120.2 . . ?
C32 C33 H33A 109.5 . . ?
C32 C33 H33B 109.5 . . ?
H33A C33 H33B 109.5 . . ?
C32 C33 H33C 109.5 . . ?
H33A C33 H33C 109.5 . . ?
H33B C33 H33C 109.5 . . ?
C13 C12 C11 120.8(5) . . ?
C13 C12 H12 119.6 . . ?
C11 C12 H12 119.6 . . ?
C28 C30 H30A 109.5 . . ?
C28 C30 H30B 109.5 . . ?
H30A C30 H30B 109.5 . . ?
C28 C30 H30C 109.5 . . ?
H30A C30 H30C 109.5 . . ?
H30B C30 H30C 109.5 . . ?
C6 C5 C4 119.8(5) . . ?
C6 C5 H5 120.1 . . ?
C4 C5 H5 120.1 . . ?
C19 C18 C17 120.0(5) . . ?
C19 C18 H18 120.0 . . ?
C17 C18 H18 120.0 . . ?
C5 C6 C7 120.9(6) . . ?
C5 C6 H6 119.5 . . ?
C7 C6 H6 119.5 . . ?
C32 C31 H31A 109.5 . . ?
C32 C31 H31B 109.5 . . ?
H31A C31 H31B 109.5 . . ?
C32 C31 H31C 109.5 . . ?
H31A C31 H31C 109.5 . . ?
H31B C31 H31C 109.5 . . ?
C32 C34 H34A 109.5 . . ?
C32 C34 H34B 109.5 . . ?
H34A C34 H34B 109.5 . . ?
C32 C34 H34C 109.5 . . ?
H34A C34 H34C 109.5 . . ?
H34B C34 H34C 109.5 . . ?
C28 C29 H29A 109.5 . . ?
C28 C29 H29B 109.5 . . ?
H29A C29 H29B 109.5 . . ?
C28 C29 H29C 109.5 . . ?
H29A C29 H29C 109.5 . . ?
H29B C29 H29C 109.5 . . ?
C1 C2 P2 113.1(3) . . ?
C1 C2 H2A 109.0 . . ?
P2 C2 H2A 109.0 . . ?
C1 C2 H2B 109.0 . . ?
P2 C2 H2B 109.0 . . ?
H2A C2 H2B 107.8 . . ?
C31 C32 C33 110.2(5) . . ?
C31 C32 C34 109.2(5) . . ?
C33 C32 C34 106.7(5) . . ?
C31 C32 P1 109.5(4) . . ?
C33 C32 P1 106.6(3) . . ?
C34 C32 P1 114.5(4) . . ?
C16 C17 C18 119.5(5) . . ?
C16 C17 H17 120.3 . . ?
C18 C17 H17 120.3 . . ?
C12 C13 C14 120.2(6) . . ?
C12 C13 H13 119.9 . . ?
C14 C13 H13 119.9 . . ?
C28 C27 H27A 109.5 . . ?
C28 C27 H27B 109.5 . . ?
H27A C27 H27B 109.5 . . ?
C28 C27 H27C 109.5 . . ?
H27A C27 H27C 109.5 . . ?
H27B C27 H27C 109.5 . . ?

loop_
_geom_bond_atom_site_label_1
_geom_bond_atom_site_label_2
_geom_bond_distance
_geom_bond_site_symmetry_2
_geom_bond_publ_flag
Au1 P2 2.3075(11) . ?
Au1 P1 2.3344(10) . ?
P2 C9 1.810(4) . ?
P2 C2 1.814(4) . ?
P2 C3 1.816(5) . ?
P1 C15 1.820(5) . ?
P1 C32 1.877(5) . ?
P1 C28 1.889(5) . ?
P3 F3 1.431(7) . ?
P3 F6 1.445(7) . ?
P3 F5 1.484(6) . ?
P3 F4 1.513(6) . ?
P3 F1 1.536(7) . ?
P3 F2 1.544(8) . ?
C1 C2 1.527(5) 2_655 ?
C1 C2 1.527(5) . ?
C1 H1A 0.9700 . ?
C1 H1B 0.9700 . ?
C21 C22 1.385(7) . ?
C21 C26 1.397(7) . ?
C21 C20 1.484(6) . ?
C9 C14 1.381(6) . ?
C9 C10 1.388(6) . ?
C3 C4 1.387(7) . ?
C3 C8 1.389(7) . ?
C26 C25 1.390(7) . ?
C26 H26 0.9300 . ?
C20 C19 1.403(7) . ?
C20 C15 1.416(6) . ?
C10 C11 1.385(8) . ?
C10 H10 0.9300 . ?
C28 C29 1.528(9) . ?
C28 C27 1.537(7) . ?
C28 C30 1.539(9) . ?
C15 C16 1.410(6) . ?
C14 C13 1.394(7) . ?
C14 H14 0.9300 . ?
C4 C5 1.391(8) . ?
C4 H4 0.9300 . ?
C22 C23 1.385(8) . ?
C22 H22 0.9300 . ?
C25 C24 1.355(9) . ?
C25 H25 0.9300 . ?
C23 C24 1.366(9) . ?
C23 H23 0.9300 . ?
C24 H24 0.9300 . ?
C8 C7 1.393(8) . ?
C8 H8 0.9300 . ?
C19 C18 1.361(7) . ?
C19 H19 0.9300 . ?
C16 C17 1.361(8) . ?
C16 H16 0.9300 . ?
C11 C12 1.382(9) . ?
C11 H11 0.9300 . ?
C7 C6 1.376(9) . ?
C7 H7 0.9300 . ?
C33 C32 1.538(8) . ?
C33 H33A 0.9600 . ?
C33 H33B 0.9600 . ?
C33 H33C 0.9600 . ?
C12 C13 1.349(9) . ?
C12 H12 0.9300 . ?
C30 H30A 0.9600 . ?
C30 H30B 0.9600 . ?
C30 H30C 0.9600 . ?
C5 C6 1.364(9) . ?
C5 H5 0.9300 . ?
C18 C17 1.370(8) . ?
C18 H18 0.9300 . ?
C6 H6 0.9300 . ?
C31 C32 1.514(8) . ?
C31 H31A 0.9600 . ?
C31 H31B 0.9600 . ?
C31 H31C 0.9600 . ?
C34 C32 1.542(8) . ?
C34 H34A 0.9600 . ?
C34 H34B 0.9600 . ?
C34 H34C 0.9600 . ?
C29 H29A 0.9600 . ?
C29 H29B 0.9600 . ?
C29 H29C 0.9600 . ?
C2 H2A 0.9700 . ?
C2 H2B 0.9700 . ?
C17 H17 0.9300 . ?
C13 H13 0.9300 . ?
C27 H27A 0.9600 . ?
C27 H27B 0.9600 . ?
C27 H27C 0.9600 . ?
